data_1509334
loop_
_publ_author_name
'Mueller, B.G.'
'Fischer, R.'

_publ_section_title
;
 Synthese und Kristallstruktur von Silber(II)-Fluoriden Ag M(IV) F6 (M(IV)
 = Sn, Ti, Pb, Pd, Pt, Rh)
;
_journal_name_full 'Zeitschrift fuer Anorganische und Allgemeine Chemie'
_journal_page_first 445
_journal_page_last 452
_journal_paper_doi 10.1002/1521-3749(200103)627:3<445::AID-ZAAC445>3.0.CO;2-2
_journal_volume 627
_journal_year 2001
_chemical_formula_sum 'Ag F6 Ti'
_chemical_name_systematic 'Ag (Ti F6)'
_space_group_IT_number 2
_symmetry_space_group_name_Hall '-P 1'
_symmetry_space_group_name_H-M 'P -1'
_cell_angle_alpha 116.98
_cell_angle_beta 91.27
_cell_angle_gamma 118.47
_cell_formula_units_Z 1
_cell_length_a 5.16
_cell_length_b 5.161
_cell_length_c 5.675
_cell_volume 112.777
_citation_journal_id_ASTM ZAACAB
_cod_data_source_file silver1-2_251.cif
_cod_data_source_block Ag1F6Ti1
_cod_original_formula_sum 'Ag1 F6 Ti1'
_cod_database_code 1509334

loop_
_symmetry_equiv_pos_as_xyz
x,y,z
-x,-y,-z

loop_
_atom_site_label
_atom_site_type_symbol
_atom_site_fract_x
_atom_site_fract_y
_atom_site_fract_z
_atom_site_occupancy
_atom_site_U_iso_or_equiv
F3 F-1 0.5802 0.4397 0.7236 1 0.0
Ti1 Ti+4 0.5 0 0.5 1 0.0
F1 F-1 0.2685 0.8775 0.7277 1 0.0
F2 F-1 0.8632 0.1258 0.7329 1 0.0
Ag1 Ag+2 0 0 0 1 0.0
